data_4302186
loop_
_publ_author_name
'Ryan E. Cowley'
'Eckhard Bill'
'Frank Neese'
'William W. Brennessel'
'Patrick L. Holland'

_publ_contact_author 'Prof. Dr. Patrick L. Holland'
_publ_contact_author_email holland@chem.rochester.edu
_publ_section_title
;
Iron(II) Complexes with Redox-Active Tetrazene (RNNNNR) Ligands
;
_journal_name_full 'Inorganic Chemistry'
_journal_page_first 4828
_journal_page_last 4836
_journal_paper_doi 10.1021/ic900001y
_journal_volume 48
_journal_year 2009
_chemical_formula_moiety 'C49 H71 Fe N6, C18 H36 K N2 O6'
_chemical_formula_sum 'C67 H107 Fe K N8 O6'
_chemical_formula_weight 1215.56
_chemical_name_common 2
_chemical_name_systematic
;
 ?
;
_space_group_IT_number 2
_symmetry_cell_setting triclinic
_symmetry_space_group_name_Hall '-P 1'
_symmetry_space_group_name_H-M 'P -1'
_atom_sites_solution_hydrogens geom
_atom_sites_solution_primary direct
_atom_sites_solution_secondary difmap
_audit_creation_method SHELXL-97
_cell_angle_alpha 73.691(1)
_cell_angle_beta 88.752(1)
_cell_angle_gamma 73.527(1)
_cell_formula_units_Z 2
_cell_length_a 14.0308(10)
_cell_length_b 14.1616(10)
_cell_length_c 20.6650(15)
_cell_measurement_reflns_used 9705
_cell_measurement_temperature 100.0(1)
_cell_measurement_theta_max 37.95
_cell_measurement_theta_min 2.46
_cell_volume 3771.6(5)
_computing_cell_refinement 'SAINT (Bruker, 2007)'
_computing_data_collection 'APEX2 (Bruker, 2007)'
_computing_data_reduction 'SAINT (Bruker, 2007)'
_computing_molecular_graphics 'SHELXTL (Sheldrick, 2008)'
_computing_publication_material 'SHELXTL (Sheldrick, 2008)'
_computing_structure_refinement 'SHELXL-97 (Sheldrick, 2008)'
_computing_structure_solution 'SIR97 (Altomare et al., 1999)'
_diffrn_ambient_temperature 100.0(1)
_diffrn_measured_fraction_theta_full 0.985
_diffrn_measured_fraction_theta_max 0.985
_diffrn_measurement_device_type 'Bruker SMART APEX II CCD Platform'
_diffrn_measurement_method 'area detector, \w scans per \f'
_diffrn_radiation_monochromator graphite
_diffrn_radiation_source 'fine-focus sealed tube'
_diffrn_radiation_type MoK\a
_diffrn_radiation_wavelength 0.71073
_diffrn_reflns_av_R_equivalents 0.0316
_diffrn_reflns_av_sigmaI/netI 0.0461
_diffrn_reflns_limit_h_max 22
_diffrn_reflns_limit_h_min -22
_diffrn_reflns_limit_k_max 22
_diffrn_reflns_limit_k_min -22
_diffrn_reflns_limit_l_max 32
_diffrn_reflns_limit_l_min -32
_diffrn_reflns_number 81559
_diffrn_reflns_theta_full 34.97
_diffrn_reflns_theta_max 34.97
_diffrn_reflns_theta_min 1.03
_exptl_absorpt_coefficient_mu 0.304
_exptl_absorpt_correction_T_max 0.9473
_exptl_absorpt_correction_T_min 0.8985
_exptl_absorpt_correction_type multi-scan
_exptl_absorpt_process_details 'SADABS (Sheldrick, 2007)'
_exptl_crystal_colour orange-black
_exptl_crystal_density_diffrn 1.070
_exptl_crystal_density_method 'not measured'
_exptl_crystal_description block
_exptl_crystal_F_000 1316
_exptl_crystal_size_max 0.36
_exptl_crystal_size_mid 0.22
_exptl_crystal_size_min 0.18
_refine_diff_density_max 0.511
_refine_diff_density_min -0.356
_refine_diff_density_rms 0.062
_refine_ls_extinction_method none
_refine_ls_goodness_of_fit_ref 1.003
_refine_ls_hydrogen_treatment constr
_refine_ls_matrix_type full
_refine_ls_number_parameters 758
_refine_ls_number_reflns 32672
_refine_ls_number_restraints 0
_refine_ls_restrained_S_all 1.003
_refine_ls_R_factor_all 0.0612
_refine_ls_R_factor_gt 0.0412
_refine_ls_shift/su_max 0.003
_refine_ls_shift/su_mean 0.000
_refine_ls_structure_factor_coef Fsqd
_refine_ls_weighting_details 'calc w=1/[\s^2^(Fo^2^)+(0.0605P)^2^+0.0000P] where P=(Fo^2^+2Fc^2^)/3'
_refine_ls_weighting_scheme calc
_refine_ls_wR_factor_gt 0.1041
_refine_ls_wR_factor_ref 0.1113
_reflns_number_gt 23268
_reflns_number_total 32672
_reflns_threshold_expression >2sigma(I)
_cod_data_source_file ic900001y_si_002.cif
_cod_data_source_block 2
_cod_original_cell_volume 3771.7(5)
_cod_database_code 4302186

loop_
_symmetry_equiv_pos_as_xyz
'x, y, z'
'-x, -y, -z'

loop_
_atom_site_label
_atom_site_type_symbol
_atom_site_fract_x
_atom_site_fract_y
_atom_site_fract_z
_atom_site_U_iso_or_equiv
_atom_site_adp_type
_atom_site_occupancy
_atom_site_symmetry_multiplicity
_atom_site_calc_flag
_atom_site_refinement_flags
_atom_site_disorder_assembly
_atom_site_disorder_group
Fe1 Fe 0.145519(9) 0.243868(10) 0.185241(6) 0.01335(3) Uani 1 1 d . . .
N14 N 0.04646(6) 0.16784(6) 0.17933(4) 0.01476(13) Uani 1 1 d . . .
N24 N 0.05530(6) 0.08120(6) 0.23215(4) 0.01692(14) Uani 1 1 d . . .
N34 N 0.12395(6) 0.06105(6) 0.27814(4) 0.01752(14) Uani 1 1 d . . .
N44 N 0.18066(6) 0.12865(6) 0.26763(4) 0.01565(14) Uani 1 1 d . . .
N11 N 0.23585(5) 0.27933(6) 0.10713(4) 0.01463(13) Uani 1 1 d . . .
N21 N 0.09402(6) 0.39692(6) 0.18260(4) 0.01539(13) Uani 1 1 d . . .
C11 C 0.23258(7) 0.37176(8) -0.01372(5) 0.02160(18) Uani 1 1 d . . .
H11A H 0.3044 0.3629 -0.0108 0.032 Uiso 1 1 calc R . .
H11B H 0.1987 0.4400 -0.0437 0.032 Uiso 1 1 calc R . .
H11C H 0.2201 0.3190 -0.0317 0.032 Uiso 1 1 calc R . .
C21 C 0.19327(6) 0.36147(7) 0.05602(4) 0.01482(15) Uani 1 1 d . . .
C31 C 0.11067(7) 0.44147(7) 0.06191(4) 0.01530(15) Uani 1 1 d . . .
H31A H 0.0774 0.4873 0.0206 0.018 Uiso 1 1 calc R . .
C41 C 0.07058(6) 0.46273(7) 0.12101(4) 0.01485(15) Uani 1 1 d . . .
C51 C -0.00220(7) 0.56824(7) 0.11143(5) 0.01888(17) Uani 1 1 d . . .
H51A H -0.0635 0.5613 0.1334 0.028 Uiso 1 1 calc R . .
H51B H -0.0178 0.6028 0.0631 0.028 Uiso 1 1 calc R . .
H51C H 0.0275 0.6089 0.1317 0.028 Uiso 1 1 calc R . .
C12 C 0.33219(6) 0.21697(7) 0.09811(4) 0.01604(15) Uani 1 1 d . . .
C22 C 0.34332(7) 0.12207(8) 0.08508(5) 0.01840(17) Uani 1 1 d . . .
C32 C 0.43827(8) 0.06483(9) 0.07463(5) 0.02401(19) Uani 1 1 d . . .
H32A H 0.4466 0.0004 0.0662 0.029 Uiso 1 1 calc R . .
C42 C 0.52030(7) 0.10000(9) 0.07626(6) 0.0269(2) Uani 1 1 d . . .
H42A H 0.5840 0.0611 0.0677 0.032 Uiso 1 1 calc R . .
C52 C 0.50898(7) 0.19228(9) 0.09050(5) 0.0253(2) Uani 1 1 d . . .
H52A H 0.5657 0.2158 0.0920 0.030 Uiso 1 1 calc R . .
C62 C 0.41640(7) 0.25149(8) 0.10262(5) 0.01942(17) Uani 1 1 d . . .
C72 C 0.25485(7) 0.08240(8) 0.08076(5) 0.01986(17) Uani 1 1 d . . .
H72A H 0.1933 0.1374 0.0837 0.024 Uiso 1 1 calc R . .
C82 C 0.24720(10) 0.06049(12) 0.01324(6) 0.0360(3) Uani 1 1 d . . .
H82A H 0.2436 0.1228 -0.0237 0.054 Uiso 1 1 calc R . .
H82B H 0.1871 0.0392 0.0104 0.054 Uiso 1 1 calc R . .
H82C H 0.3060 0.0054 0.0096 0.054 Uiso 1 1 calc R . .
C92 C 0.26019(9) -0.01201(9) 0.14007(7) 0.0336(3) Uani 1 1 d . . .
H92A H 0.2065 -0.0410 0.1338 0.050 Uiso 1 1 calc R . .
H92B H 0.2528 0.0077 0.1821 0.050 Uiso 1 1 calc R . .
H92C H 0.3247 -0.0635 0.1424 0.050 Uiso 1 1 calc R . .
C102 C 0.40929(7) 0.35043(8) 0.12009(5) 0.02258(19) Uani 1 1 d . . .
H10A H 0.3386 0.3802 0.1296 0.027 Uiso 1 1 calc R . .
C112 C 0.43749(11) 0.43062(10) 0.06250(7) 0.0381(3) Uani 1 1 d . . .
H11D H 0.3938 0.4464 0.0221 0.057 Uiso 1 1 calc R . .
H11E H 0.5068 0.4035 0.0526 0.057 Uiso 1 1 calc R . .
H11F H 0.4299 0.4934 0.0759 0.057 Uiso 1 1 calc R . .
C122 C 0.47484(8) 0.32973(9) 0.18354(6) 0.0278(2) Uani 1 1 d . . .
H12A H 0.4550 0.2808 0.2212 0.042 Uiso 1 1 calc R . .
H12B H 0.4669 0.3942 0.1947 0.042 Uiso 1 1 calc R . .
H12C H 0.5447 0.3009 0.1754 0.042 Uiso 1 1 calc R . .
C13 C 0.06384(7) 0.43735(7) 0.23838(4) 0.01642(16) Uani 1 1 d . . .
C23 C 0.12810(7) 0.48003(7) 0.26498(5) 0.01906(17) Uani 1 1 d . . .
C33 C 0.09397(8) 0.52962(8) 0.31423(5) 0.02252(19) Uani 1 1 d . . .
H33A H 0.1358 0.5604 0.3314 0.027 Uiso 1 1 calc R . .
C43 C 0.00053(9) 0.53486(8) 0.33849(5) 0.0241(2) Uani 1 1 d . . .
H43A H -0.0230 0.5723 0.3701 0.029 Uiso 1 1 calc R . .
C53 C -0.05838(8) 0.48508(8) 0.31642(5) 0.02149(18) Uani 1 1 d . . .
H53A H -0.1207 0.4850 0.3353 0.026 Uiso 1 1 calc R . .
C63 C -0.02792(7) 0.43499(7) 0.26682(5) 0.01801(16) Uani 1 1 d . . .
C73 C 0.23246(8) 0.47204(8) 0.24123(5) 0.02109(18) Uani 1 1 d . . .
H73A H 0.2535 0.4100 0.2244 0.025 Uiso 1 1 calc R . .
C83 C 0.30759(9) 0.45548(11) 0.29888(6) 0.0345(3) Uani 1 1 d . . .
H83A H 0.3012 0.3989 0.3373 0.052 Uiso 1 1 calc R . .
H83B H 0.2945 0.5184 0.3128 0.052 Uiso 1 1 calc R . .
H83C H 0.3752 0.4385 0.2834 0.052 Uiso 1 1 calc R . .
C93 C 0.23740(9) 0.56412(9) 0.18264(6) 0.0292(2) Uani 1 1 d . . .
H93A H 0.1960 0.5685 0.1437 0.044 Uiso 1 1 calc R . .
H93B H 0.3065 0.5557 0.1703 0.044 Uiso 1 1 calc R . .
H93C H 0.2129 0.6272 0.1963 0.044 Uiso 1 1 calc R . .
C103 C -0.09205(7) 0.37625(8) 0.24703(5) 0.01954(17) Uani 1 1 d . . .
H10B H -0.0624 0.3524 0.2079 0.023 Uiso 1 1 calc R . .
C113 C -0.08900(8) 0.28086(8) 0.30573(5) 0.0246(2) Uani 1 1 d . . .
H11G H -0.0198 0.2382 0.3175 0.037 Uiso 1 1 calc R . .
H11H H -0.1280 0.2412 0.2923 0.037 Uiso 1 1 calc R . .
H11I H -0.1172 0.3021 0.3450 0.037 Uiso 1 1 calc R . .
C123 C -0.19945(8) 0.44278(9) 0.22499(6) 0.0284(2) Uani 1 1 d . . .
H12D H -0.1993 0.5025 0.1870 0.043 Uiso 1 1 calc R . .
H12E H -0.2307 0.4661 0.2628 0.043 Uiso 1 1 calc R . .
H12F H -0.2370 0.4023 0.2111 0.043 Uiso 1 1 calc R . .
C14 C 0.25418(7) 0.09883(7) 0.32402(4) 0.01573(15) Uani 1 1 d . . .
C24 C 0.32175(7) 0.16916(8) 0.30634(5) 0.02147(18) Uani 1 1 d . . .
H24A H 0.2809 0.2416 0.2975 0.026 Uiso 1 1 calc R . .
H24B H 0.3553 0.1614 0.2647 0.026 Uiso 1 1 calc R . .
C34 C 0.20413(7) 0.11257(8) 0.38931(5) 0.01837(17) Uani 1 1 d . . .
H34A H 0.1628 0.1847 0.3812 0.022 Uiso 1 1 calc R . .
H34B H 0.1598 0.0678 0.4019 0.022 Uiso 1 1 calc R . .
C44 C 0.32003(7) -0.01341(8) 0.33817(5) 0.02097(18) Uani 1 1 d . . .
H44A H 0.2777 -0.0604 0.3501 0.025 Uiso 1 1 calc R . .
H44B H 0.3538 -0.0230 0.2969 0.025 Uiso 1 1 calc R . .
C54 C 0.40067(8) 0.14297(9) 0.36428(5) 0.0239(2) Uani 1 1 d . . .
H54A H 0.4440 0.1897 0.3515 0.029 Uiso 1 1 calc R . .
C64 C 0.28230(7) 0.08538(8) 0.44746(5) 0.02064(18) Uani 1 1 d . . .
H64A H 0.2482 0.0942 0.4893 0.025 Uiso 1 1 calc R . .
C74 C 0.39819(8) -0.04008(9) 0.39613(5) 0.02381(19) Uani 1 1 d . . .
H74A H 0.4400 -0.1130 0.4045 0.029 Uiso 1 1 calc R . .
C84 C 0.34878(8) 0.15674(9) 0.42837(5) 0.02374(19) Uani 1 1 d . . .
H84A H 0.3992 0.1402 0.4658 0.028 Uiso 1 1 calc R . .
H84B H 0.3080 0.2290 0.4204 0.028 Uiso 1 1 calc R . .
C94 C 0.34555(8) -0.02666(8) 0.46004(5) 0.02359(19) Uani 1 1 d . . .
H94A H 0.3956 -0.0453 0.4980 0.028 Uiso 1 1 calc R . .
H94B H 0.3025 -0.0727 0.4723 0.028 Uiso 1 1 calc R . .
C104 C 0.46445(8) 0.03145(10) 0.37762(5) 0.0274(2) Uani 1 1 d . . .
H10C H 0.5150 0.0142 0.4150 0.033 Uiso 1 1 calc R . .
H10D H 0.4997 0.0223 0.3368 0.033 Uiso 1 1 calc R . .
C15 C -0.03487(6) 0.17958(7) 0.13119(4) 0.01482(15) Uani 1 1 d . . .
C25 C -0.05047(7) 0.28153(7) 0.07588(5) 0.01903(17) Uani 1 1 d . . .
H25A H 0.0119 0.2816 0.0525 0.023 Uiso 1 1 calc R . .
H25B H -0.0668 0.3388 0.0966 0.023 Uiso 1 1 calc R . .
C35 C -0.13384(7) 0.18139(8) 0.16542(5) 0.01873(17) Uani 1 1 d . . .
H35A H -0.1256 0.1158 0.2012 0.022 Uiso 1 1 calc R . .
H35B H -0.1514 0.2378 0.1869 0.022 Uiso 1 1 calc R . .
C45 C -0.01171(7) 0.09278(8) 0.09684(5) 0.01948(17) Uani 1 1 d . . .
H45A H 0.0509 0.0910 0.0735 0.023 Uiso 1 1 calc R . .
H45B H -0.0019 0.0260 0.1317 0.023 Uiso 1 1 calc R . .
C55 C -0.21822(7) 0.19676(8) 0.11431(5) 0.02025(18) Uani 1 1 d . . .
H55A H -0.2812 0.1977 0.1380 0.024 Uiso 1 1 calc R . .
C65 C -0.09619(7) 0.10816(8) 0.04549(5) 0.02096(18) Uani 1 1 d . . .
H65A H -0.0790 0.0507 0.0241 0.025 Uiso 1 1 calc R . .
C75 C -0.13519(8) 0.29792(8) 0.02422(5) 0.02179(19) Uani 1 1 d . . .
H75A H -0.1439 0.3649 -0.0113 0.026 Uiso 1 1 calc R . .
C85 C -0.23229(8) 0.29940(8) 0.05984(5) 0.02353(19) Uani 1 1 d . . .
H85A H -0.2501 0.3565 0.0808 0.028 Uiso 1 1 calc R . .
H85B H -0.2870 0.3103 0.0266 0.028 Uiso 1 1 calc R . .
C95 C -0.19301(7) 0.10963(8) 0.08152(5) 0.02238(19) Uani 1 1 d . . .
H95A H -0.2478 0.1197 0.0486 0.027 Uiso 1 1 calc R . .
H95B H -0.1849 0.0432 0.1164 0.027 Uiso 1 1 calc R . .
C105 C -0.10957(8) 0.21048(9) -0.00883(5) 0.0239(2) Uani 1 1 d . . .
H10E H -0.1637 0.2212 -0.0424 0.029 Uiso 1 1 calc R . .
H10F H -0.0474 0.2096 -0.0326 0.029 Uiso 1 1 calc R . .
K1 K 0.139777(17) 0.170073(17) 0.662800(11) 0.02278(5) Uani 1 1 d . . .
N16 N 0.29643(8) 0.18463(8) 0.75398(5) 0.0310(2) Uani 1 1 d . . .
N26 N -0.01264(7) 0.16012(7) 0.56983(4) 0.02076(16) Uani 1 1 d . . .
O16 O 0.24186(7) 0.32434(7) 0.61382(4) 0.03121(17) Uani 1 1 d . . .
O26 O 0.12341(6) 0.28371(6) 0.52325(4) 0.02565(15) Uani 1 1 d . . .
O36 O 0.09462(7) 0.17966(6) 0.79269(4) 0.03240(18) Uani 1 1 d . . .
O46 O -0.06269(6) 0.21615(6) 0.69494(4) 0.02527(15) Uani 1 1 d . . .
O56 O 0.31866(6) 0.00710(6) 0.70353(4) 0.02245(14) Uani 1 1 d . . .
O66 O 0.15842(6) -0.01555(6) 0.63675(4) 0.02242(14) Uani 1 1 d . . .
C16 C 0.31330(13) 0.28597(10) 0.72585(7) 0.0430(3) Uani 1 1 d . . .
H16A H 0.3718 0.2880 0.7508 0.052 Uiso 1 1 calc R . .
H16B H 0.2548 0.3393 0.7335 0.052 Uiso 1 1 calc R . .
C26 C 0.33056(12) 0.31228(11) 0.65158(7) 0.0416(3) Uani 1 1 d . . .
H26A H 0.3498 0.3768 0.6377 0.050 Uiso 1 1 calc R . .
H26B H 0.3855 0.2568 0.6424 0.050 Uiso 1 1 calc R . .
C36 C 0.25726(10) 0.34532(10) 0.54373(6) 0.0335(3) Uani 1 1 d . . .
H36A H 0.3048 0.2846 0.5346 0.040 Uiso 1 1 calc R . .
H36B H 0.2858 0.4038 0.5292 0.040 Uiso 1 1 calc R . .
C46 C 0.16012(10) 0.37076(9) 0.50524(6) 0.0295(2) Uani 1 1 d . . .
H46A H 0.1117 0.4296 0.5158 0.035 Uiso 1 1 calc R . .
H46B H 0.1693 0.3903 0.4561 0.035 Uiso 1 1 calc R . .
C56 C 0.03323(9) 0.30235(9) 0.48509(5) 0.0270(2) Uani 1 1 d . . .
H56A H 0.0422 0.3282 0.4363 0.032 Uiso 1 1 calc R . .
H56B H -0.0206 0.3550 0.4979 0.032 Uiso 1 1 calc R . .
C66 C 0.00562(9) 0.20307(9) 0.49914(5) 0.0249(2) Uani 1 1 d . . .
H66A H -0.0550 0.2154 0.4707 0.030 Uiso 1 1 calc R . .
H66B H 0.0600 0.1517 0.4856 0.030 Uiso 1 1 calc R . .
C76 C 0.25928(10) 0.17639(10) 0.82168(6) 0.0365(3) Uani 1 1 d . . .
H76A H 0.2970 0.2063 0.8464 0.044 Uiso 1 1 calc R . .
H76B H 0.2722 0.1028 0.8466 0.044 Uiso 1 1 calc R . .
C86 C 0.14993(10) 0.22948(10) 0.82124(6) 0.0371(3) Uani 1 1 d . . .
H86A H 0.1309 0.2271 0.8680 0.045 Uiso 1 1 calc R . .
H86B H 0.1352 0.3025 0.7944 0.045 Uiso 1 1 calc R . .
C96 C -0.00847(10) 0.21415(9) 0.80358(6) 0.0326(3) Uani 1 1 d . . .
H96A H -0.0315 0.2902 0.7886 0.039 Uiso 1 1 calc R . .
H96B H -0.0185 0.1911 0.8524 0.039 Uiso 1 1 calc R . .
C106 C -0.06826(10) 0.17300(9) 0.76553(6) 0.0322(3) Uani 1 1 d . . .
H10G H -0.0420 0.0972 0.7776 0.039 Uiso 1 1 calc R . .
H10H H -0.1385 0.1909 0.7775 0.039 Uiso 1 1 calc R . .
C116 C -0.13222(9) 0.19094(9) 0.65816(6) 0.0279(2) Uani 1 1 d . . .
H11J H -0.2010 0.2298 0.6641 0.033 Uiso 1 1 calc R . .
H11K H -0.1259 0.1166 0.6753 0.033 Uiso 1 1 calc R . .
C126 C -0.11119(8) 0.21797(9) 0.58432(6) 0.0270(2) Uani 1 1 d . . .
H12G H -0.1626 0.2053 0.5585 0.032 Uiso 1 1 calc R . .
H12H H -0.1171 0.2923 0.5682 0.032 Uiso 1 1 calc R . .
C136 C 0.38896(9) 0.10186(9) 0.75787(6) 0.0298(2) Uani 1 1 d . . .
H13A H 0.4316 0.0950 0.7975 0.036 Uiso 1 1 calc R . .
H13B H 0.4254 0.1205 0.7169 0.036 Uiso 1 1 calc R . .
C146 C 0.37080(8) -0.00003(9) 0.76386(5) 0.0252(2) Uani 1 1 d . . .
H14A H 0.4351 -0.0546 0.7707 0.030 Uiso 1 1 calc R . .
H14B H 0.3310 -0.0178 0.8032 0.030 Uiso 1 1 calc R . .
C156 C 0.31177(8) -0.09079(8) 0.70283(5) 0.02298(19) Uani 1 1 d . . .
H15A H 0.2759 -0.1187 0.7420 0.028 Uiso 1 1 calc R . .
H15B H 0.3793 -0.1391 0.7061 0.028 Uiso 1 1 calc R . .
C166 C 0.25706(8) -0.07991(8) 0.63849(5) 0.02334(19) Uani 1 1 d . . .
H16C H 0.2915 -0.0495 0.5993 0.028 Uiso 1 1 calc R . .
H16D H 0.2555 -0.1483 0.6361 0.028 Uiso 1 1 calc R . .
C176 C 0.09769(8) -0.01861(8) 0.58377(5) 0.02266(19) Uani 1 1 d . . .
H17A H 0.0957 -0.0900 0.5902 0.027 Uiso 1 1 calc R . .
H17B H 0.1260 0.0044 0.5398 0.027 Uiso 1 1 calc R . .
C186 C -0.00641(8) 0.05059(8) 0.58371(5) 0.02181(18) Uani 1 1 d . . .
H18A H -0.0494 0.0430 0.5492 0.026 Uiso 1 1 calc R . .
H18B H -0.0330 0.0275 0.6283 0.026 Uiso 1 1 calc R . .

loop_
_atom_site_aniso_label
_atom_site_aniso_U_11
_atom_site_aniso_U_22
_atom_site_aniso_U_33
_atom_site_aniso_U_23
_atom_site_aniso_U_13
_atom_site_aniso_U_12
Fe1 0.01358(6) 0.01475(6) 0.01155(6) -0.00225(4) 0.00158(4) -0.00539(4)
N14 0.0145(3) 0.0171(3) 0.0124(3) -0.0016(3) -0.0003(2) -0.0066(3)
N24 0.0172(3) 0.0185(3) 0.0140(3) -0.0006(3) -0.0004(3) -0.0075(3)
N34 0.0169(3) 0.0203(4) 0.0150(3) -0.0013(3) -0.0007(3) -0.0086(3)
N44 0.0150(3) 0.0192(3) 0.0126(3) -0.0019(3) -0.0006(3) -0.0072(3)
N11 0.0123(3) 0.0173(3) 0.0129(3) -0.0021(3) 0.0014(2) -0.0042(3)
N21 0.0170(3) 0.0163(3) 0.0121(3) -0.0028(3) 0.0009(3) -0.0048(3)
C11 0.0190(4) 0.0283(5) 0.0133(4) -0.0017(3) 0.0016(3) -0.0047(4)
C21 0.0133(3) 0.0189(4) 0.0128(4) -0.0029(3) 0.0005(3) -0.0070(3)
C31 0.0155(4) 0.0165(4) 0.0124(4) -0.0014(3) -0.0010(3) -0.0049(3)
C41 0.0142(3) 0.0151(4) 0.0149(4) -0.0028(3) -0.0002(3) -0.0051(3)
C51 0.0193(4) 0.0169(4) 0.0170(4) -0.0030(3) -0.0004(3) -0.0017(3)
C12 0.0124(3) 0.0208(4) 0.0128(4) -0.0025(3) 0.0012(3) -0.0038(3)
C22 0.0157(4) 0.0238(4) 0.0150(4) -0.0065(3) 0.0014(3) -0.0036(3)
C32 0.0189(4) 0.0285(5) 0.0227(5) -0.0107(4) 0.0012(4) -0.0007(4)
C42 0.0140(4) 0.0373(6) 0.0258(5) -0.0108(4) 0.0015(4) -0.0002(4)
C52 0.0130(4) 0.0371(6) 0.0244(5) -0.0076(4) 0.0015(3) -0.0064(4)
C62 0.0142(4) 0.0250(4) 0.0172(4) -0.0025(3) 0.0002(3) -0.0062(3)
C72 0.0181(4) 0.0237(4) 0.0204(4) -0.0102(4) 0.0036(3) -0.0063(3)
C82 0.0323(6) 0.0595(8) 0.0320(6) -0.0287(6) 0.0086(5) -0.0227(6)
C92 0.0297(6) 0.0297(6) 0.0370(6) -0.0034(5) 0.0067(5) -0.0081(5)
C102 0.0172(4) 0.0250(5) 0.0258(5) -0.0041(4) 0.0000(3) -0.0095(4)
C112 0.0501(8) 0.0360(6) 0.0295(6) 0.0014(5) -0.0017(5) -0.0250(6)
C122 0.0258(5) 0.0327(5) 0.0258(5) -0.0071(4) -0.0009(4) -0.0109(4)
C13 0.0204(4) 0.0149(4) 0.0120(4) -0.0021(3) 0.0000(3) -0.0038(3)
C23 0.0239(4) 0.0173(4) 0.0150(4) -0.0027(3) -0.0009(3) -0.0063(3)
C33 0.0322(5) 0.0189(4) 0.0168(4) -0.0052(3) -0.0007(4) -0.0078(4)
C43 0.0351(5) 0.0201(4) 0.0152(4) -0.0054(3) 0.0023(4) -0.0047(4)
C53 0.0246(5) 0.0222(4) 0.0145(4) -0.0037(3) 0.0033(3) -0.0035(4)
C63 0.0199(4) 0.0188(4) 0.0128(4) -0.0028(3) 0.0003(3) -0.0033(3)
C73 0.0228(4) 0.0216(4) 0.0199(4) -0.0054(3) -0.0011(3) -0.0082(4)
C83 0.0291(6) 0.0465(7) 0.0290(6) -0.0124(5) -0.0055(5) -0.0105(5)
C93 0.0258(5) 0.0277(5) 0.0316(6) -0.0008(4) 0.0016(4) -0.0113(4)
C103 0.0181(4) 0.0251(4) 0.0148(4) -0.0051(3) 0.0020(3) -0.0058(3)
C113 0.0287(5) 0.0269(5) 0.0189(4) -0.0038(4) 0.0012(4) -0.0118(4)
C123 0.0202(5) 0.0333(6) 0.0280(5) -0.0052(4) -0.0008(4) -0.0053(4)
C14 0.0143(4) 0.0204(4) 0.0114(4) -0.0021(3) 0.0000(3) -0.0058(3)
C24 0.0216(4) 0.0308(5) 0.0141(4) -0.0024(3) 0.0007(3) -0.0147(4)
C34 0.0156(4) 0.0250(4) 0.0137(4) -0.0039(3) 0.0011(3) -0.0062(3)
C44 0.0179(4) 0.0242(4) 0.0180(4) -0.0056(3) -0.0021(3) -0.0021(3)
C54 0.0200(4) 0.0379(6) 0.0164(4) -0.0039(4) 0.0002(3) -0.0159(4)
C64 0.0187(4) 0.0301(5) 0.0130(4) -0.0052(3) 0.0016(3) -0.0078(4)
C74 0.0182(4) 0.0281(5) 0.0205(5) -0.0056(4) -0.0035(3) -0.0004(4)
C84 0.0241(5) 0.0324(5) 0.0167(4) -0.0068(4) -0.0022(3) -0.0113(4)
C94 0.0224(4) 0.0292(5) 0.0149(4) -0.0003(4) -0.0027(3) -0.0066(4)
C104 0.0150(4) 0.0466(7) 0.0199(5) -0.0092(4) 0.0000(3) -0.0079(4)
C15 0.0145(4) 0.0177(4) 0.0125(4) -0.0022(3) 0.0004(3) -0.0070(3)
C25 0.0212(4) 0.0207(4) 0.0155(4) -0.0002(3) -0.0028(3) -0.0112(3)
C35 0.0151(4) 0.0263(4) 0.0147(4) -0.0043(3) 0.0011(3) -0.0074(3)
C45 0.0169(4) 0.0227(4) 0.0213(4) -0.0083(3) 0.0002(3) -0.0074(3)
C55 0.0145(4) 0.0294(5) 0.0174(4) -0.0049(4) 0.0006(3) -0.0089(4)
C65 0.0212(4) 0.0253(5) 0.0210(4) -0.0106(4) 0.0004(3) -0.0098(4)
C75 0.0251(5) 0.0237(4) 0.0157(4) 0.0016(3) -0.0057(3) -0.0124(4)
C85 0.0202(4) 0.0251(5) 0.0230(5) -0.0052(4) -0.0061(4) -0.0041(4)
C95 0.0208(4) 0.0267(5) 0.0223(5) -0.0041(4) -0.0017(4) -0.0136(4)
C105 0.0243(5) 0.0369(6) 0.0144(4) -0.0063(4) 0.0005(3) -0.0160(4)
K1 0.02847(11) 0.02109(9) 0.01576(9) -0.00505(7) -0.00001(7) -0.00261(8)
N16 0.0428(6) 0.0265(4) 0.0194(4) -0.0079(4) -0.0038(4) -0.0016(4)
N26 0.0238(4) 0.0213(4) 0.0154(4) -0.0024(3) 0.0027(3) -0.0065(3)
O16 0.0390(5) 0.0326(4) 0.0219(4) -0.0064(3) -0.0021(3) -0.0113(4)
O26 0.0309(4) 0.0237(3) 0.0198(3) 0.0012(3) -0.0014(3) -0.0111(3)
O36 0.0432(5) 0.0272(4) 0.0208(4) -0.0112(3) -0.0003(3) 0.0036(4)
O46 0.0362(4) 0.0211(3) 0.0173(3) -0.0041(3) 0.0068(3) -0.0082(3)
O56 0.0249(3) 0.0214(3) 0.0179(3) -0.0044(3) 0.0002(3) -0.0031(3)
O66 0.0230(3) 0.0243(3) 0.0189(3) -0.0076(3) 0.0007(3) -0.0037(3)
C16 0.0675(10) 0.0292(6) 0.0324(7) -0.0089(5) -0.0159(6) -0.0128(6)
C26 0.0540(8) 0.0369(7) 0.0361(7) -0.0022(5) -0.0121(6) -0.0237(6)
C36 0.0393(6) 0.0393(6) 0.0252(5) -0.0060(5) 0.0041(5) -0.0201(5)
C46 0.0407(6) 0.0283(5) 0.0200(5) -0.0010(4) 0.0030(4) -0.0163(5)
C56 0.0314(5) 0.0256(5) 0.0189(5) 0.0024(4) -0.0025(4) -0.0089(4)
C66 0.0304(5) 0.0281(5) 0.0151(4) -0.0018(4) -0.0002(4) -0.0110(4)
C76 0.0460(7) 0.0358(6) 0.0197(5) -0.0122(5) -0.0067(5) 0.0056(5)
C86 0.0470(7) 0.0350(6) 0.0220(5) -0.0157(5) -0.0080(5) 0.0077(5)
C96 0.0486(7) 0.0270(5) 0.0174(5) -0.0078(4) 0.0082(5) -0.0026(5)
C106 0.0507(7) 0.0251(5) 0.0189(5) -0.0050(4) 0.0128(5) -0.0100(5)
C116 0.0274(5) 0.0283(5) 0.0276(5) -0.0090(4) 0.0085(4) -0.0071(4)
C126 0.0236(5) 0.0292(5) 0.0242(5) -0.0049(4) 0.0011(4) -0.0042(4)
C136 0.0333(6) 0.0318(6) 0.0236(5) -0.0091(4) -0.0004(4) -0.0069(5)
C146 0.0251(5) 0.0280(5) 0.0179(4) -0.0050(4) 0.0004(4) -0.0018(4)
C156 0.0224(4) 0.0203(4) 0.0213(5) -0.0016(4) 0.0036(4) -0.0030(4)
C166 0.0248(5) 0.0216(4) 0.0223(5) -0.0064(4) 0.0065(4) -0.0048(4)
C176 0.0292(5) 0.0228(4) 0.0173(4) -0.0061(3) 0.0029(4) -0.0093(4)
C186 0.0256(5) 0.0237(4) 0.0170(4) -0.0040(3) 0.0022(3) -0.0104(4)

loop_
_atom_type_symbol
_atom_type_description
_atom_type_scat_dispersion_real
_atom_type_scat_dispersion_imag
_atom_type_scat_source
C C 0.0033 0.0016 'International Tables Vol C Tables 4.2.6.8 and 6.1.1.4'
H H 0.0000 0.0000 'International Tables Vol C Tables 4.2.6.8 and 6.1.1.4'
N N 0.0061 0.0033 'International Tables Vol C Tables 4.2.6.8 and 6.1.1.4'
O O 0.0106 0.0060 'International Tables Vol C Tables 4.2.6.8 and 6.1.1.4'
K K 0.2009 0.2494 'International Tables Vol C Tables 4.2.6.8 and 6.1.1.4'
Fe Fe 0.3463 0.8444 'International Tables Vol C Tables 4.2.6.8 and 6.1.1.4'

loop_
_geom_angle_atom_site_label_1
_geom_angle_atom_site_label_2
_geom_angle_atom_site_label_3
_geom_angle
_geom_angle_site_symmetry_1
_geom_angle_site_symmetry_3
_geom_angle_publ_flag
N44 Fe1 N14 77.59(3) . . ?
N44 Fe1 N21 124.94(3) . . ?
N14 Fe1 N21 118.97(3) . . ?
N44 Fe1 N11 127.26(3) . . ?
N14 Fe1 N11 121.53(3) . . ?
N21 Fe1 N11 90.39(3) . . ?
N24 N14 C15 109.22(7) . . ?
N24 N14 Fe1 114.44(6) . . ?
C15 N14 Fe1 136.33(6) . . ?
N34 N24 N14 116.06(7) . . ?
N24 N34 N44 115.75(7) . . ?
N34 N44 C14 110.42(7) . . ?
N34 N44 Fe1 116.15(6) . . ?
C14 N44 Fe1 133.39(6) . . ?
C21 N11 C12 117.21(7) . . ?
C21 N11 Fe1 115.41(6) . . ?
C12 N11 Fe1 126.66(6) . . ?
C41 N21 C13 116.78(8) . . ?
C41 N21 Fe1 115.05(6) . . ?
C13 N21 Fe1 127.05(6) . . ?
C21 C11 H11A 109.5 . . ?
C21 C11 H11B 109.5 . . ?
H11A C11 H11B 109.5 . . ?
C21 C11 H11C 109.5 . . ?
H11A C11 H11C 109.5 . . ?
H11B C11 H11C 109.5 . . ?
N11 C21 C31 123.73(8) . . ?
N11 C21 C11 120.14(8) . . ?
C31 C21 C11 116.13(8) . . ?
C21 C31 C41 128.50(8) . . ?
C21 C31 H31A 115.7 . . ?
C41 C31 H31A 115.7 . . ?
N21 C41 C31 123.95(8) . . ?
N21 C41 C51 120.21(8) . . ?
C31 C41 C51 115.83(8) . . ?
C41 C51 H51A 109.5 . . ?
C41 C51 H51B 109.5 . . ?
H51A C51 H51B 109.5 . . ?
C41 C51 H51C 109.5 . . ?
H51A C51 H51C 109.5 . . ?
H51B C51 H51C 109.5 . . ?
C22 C12 C62 120.27(8) . . ?
C22 C12 N11 120.48(8) . . ?
C62 C12 N11 119.24(8) . . ?
C32 C22 C12 118.74(9) . . ?
C32 C22 C72 119.70(9) . . ?
C12 C22 C72 121.56(8) . . ?
C42 C32 C22 121.31(10) . . ?
C42 C32 H32A 119.3 . . ?
C22 C32 H32A 119.3 . . ?
C32 C42 C52 119.53(9) . . ?
C32 C42 H42A 120.2 . . ?
C52 C42 H42A 120.2 . . ?
C42 C52 C62 121.55(10) . . ?
C42 C52 H52A 119.2 . . ?
C62 C52 H52A 119.2 . . ?
C52 C62 C12 118.51(9) . . ?
C52 C62 C102 119.07(9) . . ?
C12 C62 C102 122.41(8) . . ?
C22 C72 C92 110.66(9) . . ?
C22 C72 C82 110.93(8) . . ?
C92 C72 C82 111.66(10) . . ?
C22 C72 H72A 107.8 . . ?
C92 C72 H72A 107.8 . . ?
C82 C72 H72A 107.8 . . ?
C72 C82 H82A 109.5 . . ?
C72 C82 H82B 109.5 . . ?
H82A C82 H82B 109.5 . . ?
C72 C82 H82C 109.5 . . ?
H82A C82 H82C 109.5 . . ?
H82B C82 H82C 109.5 . . ?
C72 C92 H92A 109.5 . . ?
C72 C92 H92B 109.5 . . ?
H92A C92 H92B 109.5 . . ?
C72 C92 H92C 109.5 . . ?
H92A C92 H92C 109.5 . . ?
H92B C92 H92C 109.5 . . ?
C62 C102 C122 111.09(9) . . ?
C62 C102 C112 112.80(10) . . ?
C122 C102 C112 109.05(9) . . ?
C62 C102 H10A 107.9 . . ?
C122 C102 H10A 107.9 . . ?
C112 C102 H10A 107.9 . . ?
C102 C112 H11D 109.5 . . ?
C102 C112 H11E 109.5 . . ?
H11D C112 H11E 109.5 . . ?
C102 C112 H11F 109.5 . . ?
H11D C112 H11F 109.5 . . ?
H11E C112 H11F 109.5 . . ?
C102 C122 H12A 109.5 . . ?
C102 C122 H12B 109.5 . . ?
H12A C122 H12B 109.5 . . ?
C102 C122 H12C 109.5 . . ?
H12A C122 H12C 109.5 . . ?
H12B C122 H12C 109.5 . . ?
C63 C13 C23 120.03(9) . . ?
C63 C13 N21 121.21(8) . . ?
C23 C13 N21 118.77(8) . . ?
C33 C23 C13 118.62(9) . . ?
C33 C23 C73 120.18(9) . . ?
C13 C23 C73 121.20(9) . . ?
C43 C33 C23 121.37(10) . . ?
C43 C33 H33A 119.3 . . ?
C23 C33 H33A 119.3 . . ?
C33 C43 C53 119.50(9) . . ?
C33 C43 H43A 120.3 . . ?
C53 C43 H43A 120.3 . . ?
C43 C53 C63 121.23(10) . . ?
C43 C53 H53A 119.4 . . ?
C63 C53 H53A 119.4 . . ?
C53 C63 C13 118.76(9) . . ?
C53 C63 C103 119.45(9) . . ?
C13 C63 C103 121.76(8) . . ?
C23 C73 C93 113.03(9) . . ?
C23 C73 C83 112.14(9) . . ?
C93 C73 C83 110.01(9) . . ?
C23 C73 H73A 107.1 . . ?
C93 C73 H73A 107.1 . . ?
C83 C73 H73A 107.1 . . ?
C73 C83 H83A 109.5 . . ?
C73 C83 H83B 109.5 . . ?
H83A C83 H83B 109.5 . . ?
C73 C83 H83C 109.5 . . ?
H83A C83 H83C 109.5 . . ?
H83B C83 H83C 109.5 . . ?
C73 C93 H93A 109.5 . . ?
C73 C93 H93B 109.5 . . ?
H93A C93 H93B 109.5 . . ?
C73 C93 H93C 109.5 . . ?
H93A C93 H93C 109.5 . . ?
H93B C93 H93C 109.5 . . ?
C63 C103 C113 109.38(8) . . ?
C63 C103 C123 112.61(9) . . ?
C113 C103 C123 111.16(9) . . ?
C63 C103 H10B 107.8 . . ?
C113 C103 H10B 107.8 . . ?
C123 C103 H10B 107.8 . . ?
C103 C113 H11G 109.5 . . ?
C103 C113 H11H 109.5 . . ?
H11G C113 H11H 109.5 . . ?
C103 C113 H11I 109.5 . . ?
H11G C113 H11I 109.5 . . ?
H11H C113 H11I 109.5 . . ?
C103 C123 H12D 109.5 . . ?
C103 C123 H12E 109.5 . . ?
H12D C123 H12E 109.5 . . ?
C103 C123 H12F 109.5 . . ?
H12D C123 H12F 109.5 . . ?
H12E C123 H12F 109.5 . . ?
N44 C14 C24 108.12(7) . . ?
N44 C14 C34 111.44(7) . . ?
C24 C14 C34 107.77(8) . . ?
N44 C14 C44 112.57(8) . . ?
C24 C14 C44 108.18(8) . . ?
C34 C14 C44 108.60(7) . . ?
C14 C24 C54 111.01(8) . . ?
C14 C24 H24A 109.4 . . ?
C54 C24 H24A 109.4 . . ?
C14 C24 H24B 109.4 . . ?
C54 C24 H24B 109.4 . . ?
H24A C24 H24B 108.0 . . ?
C64 C34 C14 110.97(7) . . ?
C64 C34 H34A 109.4 . . ?
C14 C34 H34A 109.4 . . ?
C64 C34 H34B 109.4 . . ?
C14 C34 H34B 109.4 . . ?
H34A C34 H34B 108.0 . . ?
C74 C44 C14 110.69(8) . . ?
C74 C44 H44A 109.5 . . ?
C14 C44 H44A 109.5 . . ?
C74 C44 H44B 109.5 . . ?
C14 C44 H44B 109.5 . . ?
H44A C44 H44B 108.1 . . ?
C104 C54 C84 109.21(9) . . ?
C104 C54 C24 109.52(9) . . ?
C84 C54 C24 109.46(8) . . ?
C104 C54 H54A 109.5 . . ?
C84 C54 H54A 109.5 . . ?
C24 C54 H54A 109.5 . . ?
C84 C64 C94 109.83(8) . . ?
C84 C64 C34 109.17(8) . . ?
C94 C64 C34 109.16(8) . . ?
C84 C64 H64A 109.6 . . ?
C94 C64 H64A 109.6 . . ?
C34 C64 H64A 109.6 . . ?
C104 C74 C94 109.29(9) . . ?
C104 C74 C44 109.72(9) . . ?
C94 C74 C44 109.28(8) . . ?
C104 C74 H74A 109.5 . . ?
C94 C74 H74A 109.5 . . ?
C44 C74 H74A 109.5 . . ?
C64 C84 C54 109.29(8) . . ?
C64 C84 H84A 109.8 . . ?
C54 C84 H84A 109.8 . . ?
C64 C84 H84B 109.8 . . ?
C54 C84 H84B 109.8 . . ?
H84A C84 H84B 108.3 . . ?
C74 C94 C64 109.57(8) . . ?
C74 C94 H94A 109.8 . . ?
C64 C94 H94A 109.8 . . ?
C74 C94 H94B 109.8 . . ?
C64 C94 H94B 109.8 . . ?
H94A C94 H94B 108.2 . . ?
C54 C104 C74 109.67(8) . . ?
C54 C104 H10C 109.7 . . ?
C74 C104 H10C 109.7 . . ?
C54 C104 H10D 109.7 . . ?
C74 C104 H10D 109.7 . . ?
H10C C104 H10D 108.2 . . ?
N14 C15 C25 108.79(7) . . ?
N14 C15 C45 112.41(7) . . ?
C25 C15 C45 107.85(8) . . ?
N14 C15 C35 111.98(7) . . ?
C25 C15 C35 107.96(8) . . ?
C45 C15 C35 107.67(7) . . ?
C15 C25 C75 110.95(7) . . ?
C15 C25 H25A 109.5 . . ?
C75 C25 H25A 109.5 . . ?
C15 C25 H25B 109.5 . . ?
C75 C25 H25B 109.5 . . ?
H25A C25 H25B 108.0 . . ?
C55 C35 C15 111.31(8) . . ?
C55 C35 H35A 109.4 . . ?
C15 C35 H35A 109.4 . . ?
C55 C35 H35B 109.4 . . ?
C15 C35 H35B 109.4 . . ?
H35A C35 H35B 108.0 . . ?
C65 C45 C15 111.51(8) . . ?
C65 C45 H45A 109.3 . . ?
C15 C45 H45A 109.3 . . ?
C65 C45 H45B 109.3 . . ?
C15 C45 H45B 109.3 . . ?
H45A C45 H45B 108.0 . . ?
C95 C55 C35 110.02(8) . . ?
C95 C55 C85 109.49(8) . . ?
C35 C55 C85 109.23(8) . . ?
C95 C55 H55A 109.4 . . ?
C35 C55 H55A 109.4 . . ?
C85 C55 H55A 109.4 . . ?
C105 C65 C95 109.53(9) . . ?
C105 C65 C45 108.99(8) . . ?
C95 C65 C45 109.49(8) . . ?
C105 C65 H65A 109.6 . . ?
C95 C65 H65A 109.6 . . ?
C45 C65 H65A 109.6 . . ?
C105 C75 C85 109.23(8) . . ?
C105 C75 C25 109.65(9) . . ?
C85 C75 C25 109.74(8) . . ?
C105 C75 H75A 109.4 . . ?
C85 C75 H75A 109.4 . . ?
C25 C75 H75A 109.4 . . ?
C55 C85 C75 109.09(8) . . ?
C55 C85 H85A 109.9 . . ?
C75 C85 H85A 109.9 . . ?
C55 C85 H85B 109.9 . . ?
C75 C85 H85B 109.9 . . ?
H85A C85 H85B 108.3 . . ?
C55 C95 C65 109.25(8) . . ?
C55 C95 H95A 109.8 . . ?
C65 C95 H95A 109.8 . . ?
C55 C95 H95B 109.8 . . ?
C65 C95 H95B 109.8 . . ?
H95A C95 H95B 108.3 . . ?
C65 C105 C75 109.36(8) . . ?
C65 C105 H10E 109.8 . . ?
C75 C105 H10E 109.8 . . ?
C65 C105 H10F 109.8 . . ?
C75 C105 H10F 109.8 . . ?
H10E C105 H10F 108.3 . . ?
O66 K1 O36 116.79(2) . . ?
O66 K1 O46 98.80(2) . . ?
O36 K1 O46 61.26(3) . . ?
O66 K1 O56 59.97(2) . . ?
O36 K1 O56 95.14(2) . . ?
O46 K1 O56 138.69(2) . . ?
O66 K1 O26 94.17(2) . . ?
O36 K1 O26 145.57(2) . . ?
O46 K1 O26 101.42(2) . . ?
O56 K1 O26 114.27(2) . . ?
O66 K1 O16 131.91(2) . . ?
O36 K1 O16 104.16(3) . . ?
O46 K1 O16 123.41(2) . . ?
O56 K1 O16 93.77(3) . . ?
O26 K1 O16 58.52(2) . . ?
O66 K1 N26 61.77(2) . . ?
O36 K1 N26 120.34(3) . . ?
O46 K1 N26 60.55(2) . . ?
O56 K1 N26 120.69(2) . . ?
O26 K1 N26 60.07(2) . . ?
O16 K1 N26 117.59(2) . . ?
O66 K1 N16 118.97(3) . . ?
O36 K1 N16 60.88(3) . . ?
O46 K1 N16 120.34(3) . . ?
O56 K1 N16 59.76(2) . . ?
O26 K1 N16 118.27(3) . . ?
O16 K1 N16 60.76(3) . . ?
N26 K1 N16 178.34(3) . . ?
C76 N16 C136 109.57(9) . . ?
C76 N16 C16 109.66(10) . . ?
C136 N16 C16 110.70(11) . . ?
C76 N16 K1 108.84(8) . . ?
C136 N16 K1 110.52(7) . . ?
C16 N16 K1 107.52(7) . . ?
C66 N26 C126 109.37(8) . . ?
C66 N26 C186 110.46(8) . . ?
C126 N26 C186 110.31(8) . . ?
C66 N26 K1 111.36(6) . . ?
C126 N26 K1 108.99(6) . . ?
C186 N26 K1 106.30(6) . . ?
C36 O16 C26 110.80(10) . . ?
C36 O16 K1 113.87(7) . . ?
C26 O16 K1 116.66(7) . . ?
C46 O26 C56 111.32(8) . . ?
C46 O26 K1 117.85(6) . . ?
C56 O26 K1 117.94(6) . . ?
C86 O36 C96 110.76(9) . . ?
C86 O36 K1 115.29(8) . . ?
C96 O36 K1 115.99(7) . . ?
C106 O46 C116 109.62(9) . . ?
C106 O46 K1 109.25(7) . . ?
C116 O46 K1 119.06(6) . . ?
C156 O56 C146 110.89(8) . . ?
C156 O56 K1 114.95(6) . . ?
C146 O56 K1 116.74(6) . . ?
C176 O66 C166 111.24(8) . . ?
C176 O66 K1 119.43(6) . . ?
C166 O66 K1 116.18(6) . . ?
N16 C16 C26 114.43(10) . . ?
N16 C16 H16A 108.7 . . ?
C26 C16 H16A 108.7 . . ?
N16 C16 H16B 108.7 . . ?
C26 C16 H16B 108.7 . . ?
H16A C16 H16B 107.6 . . ?
O16 C26 C16 109.66(13) . . ?
O16 C26 H26A 109.7 . . ?
C16 C26 H26A 109.7 . . ?
O16 C26 H26B 109.7 . . ?
C16 C26 H26B 109.7 . . ?
H26A C26 H26B 108.2 . . ?
O16 C36 C46 109.26(10) . . ?
O16 C36 H36A 109.8 . . ?
C46 C36 H36A 109.8 . . ?
O16 C36 H36B 109.8 . . ?
C46 C36 H36B 109.8 . . ?
H36A C36 H36B 108.3 . . ?
O26 C46 C36 109.18(9) . . ?
O26 C46 H46A 109.8 . . ?
C36 C46 H46A 109.8 . . ?
O26 C46 H46B 109.8 . . ?
C36 C46 H46B 109.8 . . ?
H46A C46 H46B 108.3 . . ?
O26 C56 C66 108.88(9) . . ?
O26 C56 H56A 109.9 . . ?
C66 C56 H56A 109.9 . . ?
O26 C56 H56B 109.9 . . ?
C66 C56 H56B 109.9 . . ?
H56A C56 H56B 108.3 . . ?
N26 C66 C56 114.20(9) . . ?
N26 C66 H66A 108.7 . . ?
C56 C66 H66A 108.7 . . ?
N26 C66 H66B 108.7 . . ?
C56 C66 H66B 108.7 . . ?
H66A C66 H66B 107.6 . . ?
N16 C76 C86 113.72(10) . . ?
N16 C76 H76A 108.8 . . ?
C86 C76 H76A 108.8 . . ?
N16 C76 H76B 108.8 . . ?
C86 C76 H76B 108.8 . . ?
H76A C76 H76B 107.7 . . ?
O36 C86 C76 109.28(10) . . ?
O36 C86 H86A 109.8 . . ?
C76 C86 H86A 109.8 . . ?
O36 C86 H86B 109.8 . . ?
C76 C86 H86B 109.8 . . ?
H86A C86 H86B 108.3 . . ?
O36 C96 C106 110.69(9) . . ?
O36 C96 H96A 109.5 . . ?
C106 C96 H96A 109.5 . . ?
O36 C96 H96B 109.5 . . ?
C106 C96 H96B 109.5 . . ?
H96A C96 H96B 108.1 . . ?
O46 C106 C96 109.12(10) . . ?
O46 C106 H10G 109.9 . . ?
C96 C106 H10G 109.9 . . ?
O46 C106 H10H 109.9 . . ?
C96 C106 H10H 109.9 . . ?
H10G C106 H10H 108.3 . . ?
O46 C116 C126 108.91(9) . . ?
O46 C116 H11J 109.9 . . ?
C126 C116 H11J 109.9 . . ?
O46 C116 H11K 109.9 . . ?
C126 C116 H11K 109.9 . . ?
H11J C116 H11K 108.3 . . ?
N26 C126 C116 114.11(9) . . ?
N26 C126 H12G 108.7 . . ?
C116 C126 H12G 108.7 . . ?
N26 C126 H12H 108.7 . . ?
C116 C126 H12H 108.7 . . ?
H12G C126 H12H 107.6 . . ?
N16 C136 C146 112.72(10) . . ?
N16 C136 H13A 109.0 . . ?
C146 C136 H13A 109.0 . . ?
N16 C136 H13B 109.0 . . ?
C146 C136 H13B 109.0 . . ?
H13A C136 H13B 107.8 . . ?
O56 C146 C136 108.83(9) . . ?
O56 C146 H14A 109.9 . . ?
C136 C146 H14A 109.9 . . ?
O56 C146 H14B 109.9 . . ?
C136 C146 H14B 109.9 . . ?
H14A C146 H14B 108.3 . . ?
O56 C156 C166 109.13(8) . . ?
O56 C156 H15A 109.9 . . ?
C166 C156 H15A 109.9 . . ?
O56 C156 H15B 109.9 . . ?
C166 C156 H15B 109.9 . . ?
H15A C156 H15B 108.3 . . ?
O66 C166 C156 108.96(8) . . ?
O66 C166 H16C 109.9 . . ?
C156 C166 H16C 109.9 . . ?
O66 C166 H16D 109.9 . . ?
C156 C166 H16D 109.9 . . ?
H16C C166 H16D 108.3 . . ?
O66 C176 C186 109.57(8) . . ?
O66 C176 H17A 109.8 . . ?
C186 C176 H17A 109.8 . . ?
O66 C176 H17B 109.8 . . ?
C186 C176 H17B 109.8 . . ?
H17A C176 H17B 108.2 . . ?
N26 C186 C176 114.17(8) . . ?
N26 C186 H18A 108.7 . . ?
C176 C186 H18A 108.7 . . ?
N26 C186 H18B 108.7 . . ?
C176 C186 H18B 108.7 . . ?
H18A C186 H18B 107.6 . . ?

loop_
_geom_bond_atom_site_label_1
_geom_bond_atom_site_label_2
_geom_bond_distance
_geom_bond_site_symmetry_2
_geom_bond_publ_flag
Fe1 N44 1.9556(8) . ?
Fe1 N14 2.0089(7) . ?
Fe1 N21 2.0665(8) . ?
Fe1 N11 2.0689(7) . ?
N14 N24 1.3711(11) . ?
N14 C15 1.4726(11) . ?
N24 N34 1.2823(11) . ?
N34 N44 1.3800(11) . ?
N44 C14 1.4591(11) . ?
N11 C21 1.3301(11) . ?
N11 C12 1.4305(11) . ?
N21 C41 1.3322(11) . ?
N21 C13 1.4310(12) . ?
C11 C21 1.5149(13) . ?
C11 H11A 0.9800 . ?
C11 H11B 0.9800 . ?
C11 H11C 0.9800 . ?
C21 C31 1.4030(13) . ?
C31 C41 1.4067(13) . ?
C31 H31A 0.9500 . ?
C41 C51 1.5139(13) . ?
C51 H51A 0.9800 . ?
C51 H51B 0.9800 . ?
C51 H51C 0.9800 . ?
C12 C22 1.4090(14) . ?
C12 C62 1.4147(13) . ?
C22 C32 1.3971(14) . ?
C22 C72 1.5143(14) . ?
C32 C42 1.3821(15) . ?
C32 H32A 0.9500 . ?
C42 C52 1.3842(17) . ?
C42 H42A 0.9500 . ?
C52 C62 1.3925(14) . ?
C52 H52A 0.9500 . ?
C62 C102 1.5188(15) . ?
C72 C92 1.5238(16) . ?
C72 C82 1.5242(15) . ?
C72 H72A 1.0000 . ?
C82 H82A 0.9800 . ?
C82 H82B 0.9800 . ?
C82 H82C 0.9800 . ?
C92 H92A 0.9800 . ?
C92 H92B 0.9800 . ?
C92 H92C 0.9800 . ?
C102 C122 1.5282(15) . ?
C102 C112 1.5290(15) . ?
C102 H10A 1.0000 . ?
C112 H11D 0.9800 . ?
C112 H11E 0.9800 . ?
C112 H11F 0.9800 . ?
C122 H12A 0.9800 . ?
C122 H12B 0.9800 . ?
C122 H12C 0.9800 . ?
C13 C63 1.4088(13) . ?
C13 C23 1.4134(13) . ?
C23 C33 1.3957(14) . ?
C23 C73 1.5177(14) . ?
C33 C43 1.3831(16) . ?
C33 H33A 0.9500 . ?
C43 C53 1.3841(15) . ?
C43 H43A 0.9500 . ?
C53 C63 1.3977(14) . ?
C53 H53A 0.9500 . ?
C63 C103 1.5167(14) . ?
C73 C93 1.5271(15) . ?
C73 C83 1.5307(15) . ?
C73 H73A 1.0000 . ?
C83 H83A 0.9800 . ?
C83 H83B 0.9800 . ?
C83 H83C 0.9800 . ?
C93 H93A 0.9800 . ?
C93 H93B 0.9800 . ?
C93 H93C 0.9800 . ?
C103 C113 1.5321(14) . ?
C103 C123 1.5328(15) . ?
C103 H10B 1.0000 . ?
C113 H11G 0.9800 . ?
C113 H11H 0.9800 . ?
C113 H11I 0.9800 . ?
C123 H12D 0.9800 . ?
C123 H12E 0.9800 . ?
C123 H12F 0.9800 . ?
C14 C24 1.5298(13) . ?
C14 C34 1.5427(13) . ?
C14 C44 1.5439(14) . ?
C24 C54 1.5405(14) . ?
C24 H24A 0.9900 . ?
C24 H24B 0.9900 . ?
C34 C64 1.5340(13) . ?
C34 H34A 0.9900 . ?
C34 H34B 0.9900 . ?
C44 C74 1.5324(14) . ?
C44 H44A 0.9900 . ?
C44 H44B 0.9900 . ?
C54 C104 1.5283(17) . ?
C54 C84 1.5311(15) . ?
C54 H54A 1.0000 . ?
C64 C84 1.5304(14) . ?
C64 C94 1.5338(15) . ?
C64 H64A 1.0000 . ?
C74 C104 1.5290(16) . ?
C74 C94 1.5312(15) . ?
C74 H74A 1.0000 . ?
C84 H84A 0.9900 . ?
C84 H84B 0.9900 . ?
C94 H94A 0.9900 . ?
C94 H94B 0.9900 . ?
C104 H10C 0.9900 . ?
C104 H10D 0.9900 . ?
C15 C25 1.5308(12) . ?
C15 C45 1.5407(13) . ?
C15 C35 1.5415(12) . ?
C25 C75 1.5382(13) . ?
C25 H25A 0.9900 . ?
C25 H25B 0.9900 . ?
C35 C55 1.5309(13) . ?
C35 H35A 0.9900 . ?
C35 H35B 0.9900 . ?
C45 C65 1.5353(13) . ?
C45 H45A 0.9900 . ?
C45 H45B 0.9900 . ?
C55 C95 1.5227(15) . ?
C55 C85 1.5319(14) . ?
C55 H55A 1.0000 . ?
C65 C105 1.5285(15) . ?
C65 C95 1.5326(14) . ?
C65 H65A 1.0000 . ?
C75 C105 1.5300(15) . ?
C75 C85 1.5320(15) . ?
C75 H75A 1.0000 . ?
C85 H85A 0.9900 . ?
C85 H85B 0.9900 . ?
C95 H95A 0.9900 . ?
C95 H95B 0.9900 . ?
C105 H10E 0.9900 . ?
C105 H10F 0.9900 . ?
K1 O66 2.7690(8) . ?
K1 O36 2.7761(8) . ?
K1 O46 2.8367(9) . ?
K1 O56 2.8373(8) . ?
K1 O26 2.8586(8) . ?
K1 O16 2.8841(9) . ?
K1 N26 2.9643(9) . ?
K1 N16 3.0133(11) . ?
N16 C76 1.4675(16) . ?
N16 C136 1.4678(16) . ?
N16 C16 1.4736(17) . ?
N26 C66 1.4638(13) . ?
N26 C126 1.4664(14) . ?
N26 C186 1.4730(13) . ?
O16 C36 1.4192(14) . ?
O16 C26 1.4260(16) . ?
O26 C46 1.4205(13) . ?
O26 C56 1.4247(14) . ?
O36 C86 1.4185(16) . ?
O36 C96 1.4242(16) . ?
O46 C106 1.4243(13) . ?
O46 C116 1.4281(14) . ?
O56 C156 1.4208(13) . ?
O56 C146 1.4236(13) . ?
O66 C176 1.4193(12) . ?
O66 C166 1.4199(13) . ?
C16 C26 1.506(2) . ?
C16 H16A 0.9900 . ?
C16 H16B 0.9900 . ?
C26 H26A 0.9900 . ?
C26 H26B 0.9900 . ?
C36 C46 1.4926(18) . ?
C36 H36A 0.9900 . ?
C36 H36B 0.9900 . ?
C46 H46A 0.9900 . ?
C46 H46B 0.9900 . ?
C56 C66 1.5119(15) . ?
C56 H56A 0.9900 . ?
C56 H56B 0.9900 . ?
C66 H66A 0.9900 . ?
C66 H66B 0.9900 . ?
C76 C86 1.5040(19) . ?
C76 H76A 0.9900 . ?
C76 H76B 0.9900 . ?
C86 H86A 0.9900 . ?
C86 H86B 0.9900 . ?
C96 C106 1.4919(19) . ?
C96 H96A 0.9900 . ?
C96 H96B 0.9900 . ?
C106 H10G 0.9900 . ?
C106 H10H 0.9900 . ?
C116 C126 1.5093(16) . ?
C116 H11J 0.9900 . ?
C116 H11K 0.9900 . ?
C126 H12G 0.9900 . ?
C126 H12H 0.9900 . ?
C136 C146 1.5063(16) . ?
C136 H13A 0.9900 . ?
C136 H13B 0.9900 . ?
C146 H14A 0.9900 . ?
C146 H14B 0.9900 . ?
C156 C166 1.4976(15) . ?
C156 H15A 0.9900 . ?
C156 H15B 0.9900 . ?
C166 H16C 0.9900 . ?
C166 H16D 0.9900 . ?
C176 C186 1.5105(15) . ?
C176 H17A 0.9900 . ?
C176 H17B 0.9900 . ?
C186 H18A 0.9900 . ?
C186 H18B 0.9900 . ?

loop_
_geom_torsion_atom_site_label_1
_geom_torsion_atom_site_label_2
_geom_torsion_atom_site_label_3
_geom_torsion_atom_site_label_4
_geom_torsion
_geom_torsion_site_symmetry_1
_geom_torsion_site_symmetry_2
_geom_torsion_site_symmetry_3
_geom_torsion_site_symmetry_4
_geom_torsion_publ_flag
N44 Fe1 N14 N24 -0.29(6) . . . . ?
N21 Fe1 N14 N24 -123.55(6) . . . . ?
N11 Fe1 N14 N24 126.03(6) . . . . ?
N44 Fe1 N14 C15 -178.91(9) . . . . ?
N21 Fe1 N14 C15 57.83(9) . . . . ?
N11 Fe1 N14 C15 -52.59(10) . . . . ?
C15 N14 N24 N34 179.76(8) . . . . ?
Fe1 N14 N24 N34 0.76(10) . . . . ?
N14 N24 N34 N44 -0.94(12) . . . . ?
N24 N34 N44 C14 178.62(8) . . . . ?
N24 N34 N44 Fe1 0.69(10) . . . . ?
N14 Fe1 N44 N34 -0.19(6) . . . . ?
N21 Fe1 N44 N34 116.63(6) . . . . ?
N11 Fe1 N44 N34 -120.55(6) . . . . ?
N14 Fe1 N44 C14 -177.53(9) . . . . ?
N21 Fe1 N44 C14 -60.71(9) . . . . ?
N11 Fe1 N44 C14 62.11(9) . . . . ?
N44 Fe1 N11 C21 179.01(6) . . . . ?
N14 Fe1 N11 C21 80.39(7) . . . . ?
N21 Fe1 N11 C21 -44.53(7) . . . . ?
N44 Fe1 N11 C12 9.10(9) . . . . ?
N14 Fe1 N11 C12 -89.52(8) . . . . ?
N21 Fe1 N11 C12 145.56(7) . . . . ?
N44 Fe1 N21 C41 -177.33(6) . . . . ?
N14 Fe1 N21 C41 -82.33(7) . . . . ?
N11 Fe1 N21 C41 44.65(7) . . . . ?
N44 Fe1 N21 C13 -9.91(9) . . . . ?
N14 Fe1 N21 C13 85.09(8) . . . . ?
N11 Fe1 N21 C13 -147.93(8) . . . . ?
C12 N11 C21 C31 -165.49(8) . . . . ?
Fe1 N11 C21 C31 23.60(11) . . . . ?
C12 N11 C21 C11 15.54(12) . . . . ?
Fe1 N11 C21 C11 -155.36(7) . . . . ?
N11 C21 C31 C41 14.24(15) . . . . ?
C11 C21 C31 C41 -166.75(9) . . . . ?
C13 N21 C41 C31 167.02(8) . . . . ?
Fe1 N21 C41 C31 -24.21(11) . . . . ?
C13 N21 C41 C51 -12.16(12) . . . . ?
Fe1 N21 C41 C51 156.61(7) . . . . ?
C21 C31 C41 N21 -13.88(15) . . . . ?
C21 C31 C41 C51 165.33(9) . . . . ?
C21 N11 C12 C22 -104.01(10) . . . . ?
Fe1 N11 C12 C22 65.74(11) . . . . ?
C21 N11 C12 C62 76.20(11) . . . . ?
Fe1 N11 C12 C62 -114.05(8) . . . . ?
C62 C12 C22 C32 -2.04(14) . . . . ?
N11 C12 C22 C32 178.17(9) . . . . ?
C62 C12 C22 C72 179.28(9) . . . . ?
N11 C12 C22 C72 -0.51(13) . . . . ?
C12 C22 C32 C42 -0.59(15) . . . . ?
C72 C22 C32 C42 178.12(10) . . . . ?
C22 C32 C42 C52 1.95(17) . . . . ?
C32 C42 C52 C62 -0.67(17) . . . . ?
C42 C52 C62 C12 -1.90(15) . . . . ?
C42 C52 C62 C102 178.15(10) . . . . ?
C22 C12 C62 C52 3.25(14) . . . . ?
N11 C12 C62 C52 -176.96(9) . . . . ?
C22 C12 C62 C102 -176.81(9) . . . . ?
N11 C12 C62 C102 2.99(13) . . . . ?
C32 C22 C72 C92 69.50(12) . . . . ?
C12 C22 C72 C92 -111.84(11) . . . . ?
C32 C22 C72 C82 -55.01(13) . . . . ?
C12 C22 C72 C82 123.66(11) . . . . ?
C52 C62 C102 C122 -58.70(12) . . . . ?
C12 C62 C102 C122 121.36(10) . . . . ?
C52 C62 C102 C112 64.09(13) . . . . ?
C12 C62 C102 C112 -115.86(11) . . . . ?
C41 N21 C13 C63 92.31(10) . . . . ?
Fe1 N21 C13 C63 -74.92(11) . . . . ?
C41 N21 C13 C23 -87.81(10) . . . . ?
Fe1 N21 C13 C23 104.96(9) . . . . ?
C63 C13 C23 C33 -7.17(14) . . . . ?
N21 C13 C23 C33 172.94(8) . . . . ?
C63 C13 C23 C73 172.45(8) . . . . ?
N21 C13 C23 C73 -7.44(13) . . . . ?
C13 C23 C33 C43 1.92(15) . . . . ?
C73 C23 C33 C43 -177.70(9) . . . . ?
C23 C33 C43 C53 3.69(15) . . . . ?
C33 C43 C53 C63 -4.11(15) . . . . ?
C43 C53 C63 C13 -1.11(14) . . . . ?
C43 C53 C63 C103 176.51(9) . . . . ?
C23 C13 C63 C53 6.77(13) . . . . ?
N21 C13 C63 C53 -173.34(8) . . . . ?
C23 C13 C63 C103 -170.79(9) . . . . ?
N21 C13 C63 C103 9.09(13) . . . . ?
C33 C23 C73 C93 -88.16(12) . . . . ?
C13 C23 C73 C93 92.23(11) . . . . ?
C33 C23 C73 C83 36.89(13) . . . . ?
C13 C23 C73 C83 -142.72(10) . . . . ?
C53 C63 C103 C113 -68.99(11) . . . . ?
C13 C63 C103 C113 108.56(10) . . . . ?
C53 C63 C103 C123 55.14(12) . . . . ?
C13 C63 C103 C123 -127.31(10) . . . . ?
N34 N44 C14 C24 174.09(8) . . . . ?
Fe1 N44 C14 C24 -8.46(12) . . . . ?
N34 N44 C14 C34 -67.65(10) . . . . ?
Fe1 N44 C14 C34 109.80(9) . . . . ?
N34 N44 C14 C44 54.65(10) . . . . ?
Fe1 N44 C14 C44 -127.90(8) . . . . ?
N44 C14 C24 C54 179.21(8) . . . . ?
C34 C14 C24 C54 58.63(10) . . . . ?
C44 C14 C24 C54 -58.62(10) . . . . ?
N44 C14 C34 C64 -177.58(8) . . . . ?
C24 C14 C34 C64 -59.11(10) . . . . ?
C44 C14 C34 C64 57.86(10) . . . . ?
N44 C14 C44 C74 178.12(8) . . . . ?
C24 C14 C44 C74 58.71(10) . . . . ?
C34 C14 C44 C74 -57.99(10) . . . . ?
C14 C24 C54 C104 59.65(11) . . . . ?
C14 C24 C54 C84 -60.05(11) . . . . ?
C14 C34 C64 C84 60.56(11) . . . . ?
C14 C34 C64 C94 -59.51(10) . . . . ?
C14 C44 C74 C104 -59.80(11) . . . . ?
C14 C44 C74 C94 60.01(11) . . . . ?
C94 C64 C84 C54 59.69(10) . . . . ?
C34 C64 C84 C54 -59.96(11) . . . . ?
C104 C54 C84 C64 -60.25(10) . . . . ?
C24 C54 C84 C64 59.65(11) . . . . ?
C104 C74 C94 C64 59.39(11) . . . . ?
C44 C74 C94 C64 -60.68(11) . . . . ?
C84 C64 C94 C74 -59.36(10) . . . . ?
C34 C64 C94 C74 60.31(10) . . . . ?
C84 C54 C104 C74 60.84(11) . . . . ?
C24 C54 C104 C74 -59.01(11) . . . . ?
C94 C74 C104 C54 -60.38(11) . . . . ?
C44 C74 C104 C54 59.42(11) . . . . ?
N24 N14 C15 C25 174.83(7) . . . . ?
Fe1 N14 C15 C25 -6.50(12) . . . . ?
N24 N14 C15 C45 -65.80(9) . . . . ?
Fe1 N14 C15 C45 112.87(9) . . . . ?
N24 N14 C15 C35 55.58(10) . . . . ?
Fe1 N14 C15 C35 -125.76(8) . . . . ?
N14 C15 C25 C75 -179.77(8) . . . . ?
C45 C15 C25 C75 58.06(10) . . . . ?
C35 C15 C25 C75 -58.03(10) . . . . ?
N14 C15 C35 C55 178.35(8) . . . . ?
C25 C15 C35 C55 58.62(10) . . . . ?
C45 C15 C35 C55 -57.59(10) . . . . ?
N14 C15 C45 C65 -178.44(7) . . . . ?
C25 C15 C45 C65 -58.52(10) . . . . ?
C35 C15 C45 C65 57.75(10) . . . . ?
C15 C35 C55 C95 59.92(10) . . . . ?
C15 C35 C55 C85 -60.29(11) . . . . ?
C15 C45 C65 C105 60.06(10) . . . . ?
C15 C45 C65 C95 -59.73(10) . . . . ?
C15 C25 C75 C105 -60.05(10) . . . . ?
C15 C25 C75 C85 59.93(11) . . . . ?
C95 C55 C85 C75 -60.74(10) . . . . ?
C35 C55 C85 C75 59.80(10) . . . . ?
C105 C75 C85 C55 60.48(10) . . . . ?
C25 C75 C85 C55 -59.76(10) . . . . ?
C35 C55 C95 C65 -59.64(10) . . . . ?
C85 C55 C95 C65 60.42(10) . . . . ?
C105 C65 C95 C55 -60.10(10) . . . . ?
C45 C65 C95 C55 59.35(10) . . . . ?
C95 C65 C105 C75 60.07(10) . . . . ?
C45 C65 C105 C75 -59.69(10) . . . . ?
C85 C75 C105 C65 -60.31(10) . . . . ?
C25 C75 C105 C65 59.99(10) . . . . ?
O66 K1 N16 C76 -99.72(7) . . . . ?
O36 K1 N16 C76 6.62(7) . . . . ?
O46 K1 N16 C76 22.07(8) . . . . ?
O56 K1 N16 C76 -109.70(8) . . . . ?
O26 K1 N16 C76 147.19(7) . . . . ?
O16 K1 N16 C76 135.87(8) . . . . ?
O66 K1 N16 C136 20.64(8) . . . . ?
O36 K1 N16 C136 126.98(8) . . . . ?
O46 K1 N16 C136 142.44(7) . . . . ?
O56 K1 N16 C136 10.66(7) . . . . ?
O26 K1 N16 C136 -92.45(8) . . . . ?
O16 K1 N16 C136 -103.77(8) . . . . ?
O66 K1 N16 C16 141.56(8) . . . . ?
O36 K1 N16 C16 -112.10(9) . . . . ?
O46 K1 N16 C16 -96.64(9) . . . . ?
O56 K1 N16 C16 131.58(9) . . . . ?
O26 K1 N16 C16 28.48(9) . . . . ?
O16 K1 N16 C16 17.16(8) . . . . ?
O66 K1 N26 C66 -100.66(7) . . . . ?
O36 K1 N26 C66 153.17(6) . . . . ?
O46 K1 N26 C66 139.17(7) . . . . ?
O56 K1 N26 C66 -88.92(7) . . . . ?
O26 K1 N26 C66 13.20(6) . . . . ?
O16 K1 N26 C66 24.43(7) . . . . ?
O66 K1 N26 C126 138.60(7) . . . . ?
O36 K1 N26 C126 32.43(7) . . . . ?
O46 K1 N26 C126 18.43(6) . . . . ?
O56 K1 N26 C126 150.34(6) . . . . ?
O26 K1 N26 C126 -107.55(7) . . . . ?
O16 K1 N26 C126 -96.31(7) . . . . ?
O66 K1 N26 C186 19.71(5) . . . . ?
O36 K1 N26 C186 -86.46(6) . . . . ?
O46 K1 N26 C186 -100.47(6) . . . . ?
O56 K1 N26 C186 31.44(7) . . . . ?
O26 K1 N26 C186 133.56(7) . . . . ?
O16 K1 N26 C186 144.80(6) . . . . ?
O66 K1 O16 C36 41.86(9) . . . . ?
O36 K1 O16 C36 -169.80(8) . . . . ?
O46 K1 O16 C36 -105.12(8) . . . . ?
O56 K1 O16 C36 93.93(8) . . . . ?
O26 K1 O16 C36 -22.35(7) . . . . ?
N26 K1 O16 C36 -33.77(9) . . . . ?
N16 K1 O16 C36 145.96(9) . . . . ?
O66 K1 O16 C26 -89.19(9) . . . . ?
O36 K1 O16 C26 59.15(9) . . . . ?
O46 K1 O16 C26 123.83(9) . . . . ?
O56 K1 O16 C26 -37.12(9) . . . . ?
O26 K1 O16 C26 -153.40(10) . . . . ?
N26 K1 O16 C26 -164.82(9) . . . . ?
N16 K1 O16 C26 14.91(9) . . . . ?
O66 K1 O26 C46 -149.36(8) . . . . ?
O36 K1 O26 C46 55.74(10) . . . . ?
O46 K1 O26 C46 110.78(8) . . . . ?
O56 K1 O26 C46 -90.53(8) . . . . ?
O16 K1 O26 C46 -11.57(7) . . . . ?
N26 K1 O26 C46 156.75(8) . . . . ?
N16 K1 O26 C46 -23.15(9) . . . . ?
O66 K1 O26 C56 72.43(7) . . . . ?
O36 K1 O26 C56 -82.47(9) . . . . ?
O46 K1 O26 C56 -27.43(8) . . . . ?
O56 K1 O26 C56 131.26(7) . . . . ?
O16 K1 O26 C56 -149.78(8) . . . . ?
N26 K1 O26 C56 18.54(7) . . . . ?
N16 K1 O26 C56 -161.37(7) . . . . ?
O66 K1 O36 C86 136.17(7) . . . . ?
O46 K1 O36 C86 -138.50(8) . . . . ?
O56 K1 O36 C86 77.33(7) . . . . ?
O26 K1 O36 C86 -72.12(9) . . . . ?
O16 K1 O36 C86 -17.88(8) . . . . ?
N26 K1 O36 C86 -152.41(7) . . . . ?
N16 K1 O36 C86 26.30(7) . . . . ?
O66 K1 O36 C96 -92.03(8) . . . . ?
O46 K1 O36 C96 -6.70(7) . . . . ?
O56 K1 O36 C96 -150.87(7) . . . . ?
O26 K1 O36 C96 59.68(10) . . . . ?
O16 K1 O36 C96 113.92(8) . . . . ?
N26 K1 O36 C96 -20.61(8) . . . . ?
N16 K1 O36 C96 158.10(8) . . . . ?
O66 K1 O46 C106 89.41(7) . . . . ?
O36 K1 O46 C106 -26.39(6) . . . . ?
O56 K1 O46 C106 35.63(8) . . . . ?
O26 K1 O46 C106 -174.49(6) . . . . ?
O16 K1 O46 C106 -114.82(6) . . . . ?
N26 K1 O46 C106 139.83(7) . . . . ?
N16 K1 O46 C106 -41.79(7) . . . . ?
O66 K1 O46 C116 -37.51(7) . . . . ?
O36 K1 O46 C116 -153.32(8) . . . . ?
O56 K1 O46 C116 -91.30(7) . . . . ?
O26 K1 O46 C116 58.59(7) . . . . ?
O16 K1 O46 C116 118.26(7) . . . . ?
N26 K1 O46 C116 12.90(7) . . . . ?
N16 K1 O46 C116 -168.71(7) . . . . ?
O66 K1 O56 C156 -14.73(6) . . . . ?
O36 K1 O56 C156 103.35(6) . . . . ?
O46 K1 O56 C156 52.33(7) . . . . ?
O26 K1 O56 C156 -95.03(6) . . . . ?
O16 K1 O56 C156 -152.05(6) . . . . ?
N26 K1 O56 C156 -26.67(7) . . . . ?
N16 K1 O56 C156 155.18(7) . . . . ?
O66 K1 O56 C146 -147.17(7) . . . . ?
O36 K1 O56 C146 -29.09(7) . . . . ?
O46 K1 O56 C146 -80.12(7) . . . . ?
O26 K1 O56 C146 132.53(7) . . . . ?
O16 K1 O56 C146 75.51(7) . . . . ?
N26 K1 O56 C146 -159.12(6) . . . . ?
N16 K1 O56 C146 22.74(7) . . . . ?
O36 K1 O66 C176 122.95(7) . . . . ?
O46 K1 O66 C176 60.78(7) . . . . ?
O56 K1 O66 C176 -157.18(7) . . . . ?
O26 K1 O66 C176 -41.47(7) . . . . ?
O16 K1 O66 C176 -91.81(7) . . . . ?
N26 K1 O66 C176 11.16(6) . . . . ?
N16 K1 O66 C176 -167.14(6) . . . . ?
O36 K1 O66 C166 -99.26(7) . . . . ?
O46 K1 O66 C166 -161.43(6) . . . . ?
O56 K1 O66 C166 -19.39(6) . . . . ?
O26 K1 O66 C166 96.32(6) . . . . ?
O16 K1 O66 C166 45.98(7) . . . . ?
N26 K1 O66 C166 148.95(7) . . . . ?
N16 K1 O66 C166 -29.35(7) . . . . ?
C76 N16 C16 C26 -167.72(12) . . . . ?
C136 N16 C16 C26 71.27(15) . . . . ?
K1 N16 C16 C26 -49.54(14) . . . . ?
C36 O16 C26 C16 -177.76(11) . . . . ?
K1 O16 C26 C16 -45.31(13) . . . . ?
N16 C16 C26 O16 66.66(16) . . . . ?
C26 O16 C36 C46 -172.76(10) . . . . ?
K1 O16 C36 C46 53.37(11) . . . . ?
C56 O26 C46 C36 -176.87(10) . . . . ?
K1 O26 C46 C36 42.32(12) . . . . ?
O16 C36 C46 O26 -63.45(13) . . . . ?
C46 O26 C56 C66 172.12(9) . . . . ?
K1 O26 C56 C66 -47.11(11) . . . . ?
C126 N26 C66 C56 76.91(11) . . . . ?
C186 N26 C66 C56 -161.50(9) . . . . ?
K1 N26 C66 C56 -43.61(11) . . . . ?
O26 C56 C66 N26 61.50(12) . . . . ?
C136 N16 C76 C86 -158.56(11) . . . . ?
C16 N16 C76 C86 79.75(15) . . . . ?
K1 N16 C76 C86 -37.61(13) . . . . ?
C96 O36 C86 C76 168.40(10) . . . . ?
K1 O36 C86 C76 -57.38(11) . . . . ?
N16 C76 C86 O36 65.02(15) . . . . ?
C86 O36 C96 C106 172.13(10) . . . . ?
K1 O36 C96 C106 38.25(11) . . . . ?
C116 O46 C106 C96 -170.52(9) . . . . ?
K1 O46 C106 C96 57.37(10) . . . . ?
O36 C96 C106 O46 -65.89(12) . . . . ?
C106 O46 C116 C126 -168.56(9) . . . . ?
K1 O46 C116 C126 -41.81(11) . . . . ?
C66 N26 C126 C116 -171.42(9) . . . . ?
C186 N26 C126 C116 66.89(12) . . . . ?
K1 N26 C126 C116 -49.46(10) . . . . ?
O46 C116 C126 N26 62.65(12) . . . . ?
C76 N16 C136 C146 77.93(12) . . . . ?
C16 N16 C136 C146 -161.01(10) . . . . ?
K1 N16 C136 C146 -42.00(11) . . . . ?
C156 O56 C146 C136 171.99(9) . . . . ?
K1 O56 C146 C136 -53.75(10) . . . . ?
N16 C136 C146 O56 64.95(12) . . . . ?
C146 O56 C156 C166 -179.67(8) . . . . ?
K1 O56 C156 C166 45.19(9) . . . . ?
C176 O66 C166 C156 -168.57(8) . . . . ?
K1 O66 C166 C156 50.32(9) . . . . ?
O56 C156 C166 O66 -63.15(10) . . . . ?
C166 O66 C176 C186 179.93(8) . . . . ?
K1 O66 C176 C186 -40.38(10) . . . . ?
C66 N26 C186 C176 70.55(11) . . . . ?
C126 N26 C186 C176 -168.42(9) . . . . ?
K1 N26 C186 C176 -50.40(9) . . . . ?
O66 C176 C186 N26 63.39(11) . . . . ?
